data_7112200
loop_
_publ_author_name
'Yoshihiro Sekine'
'Masayuki Nihei'
'Reiji Kumai'
'Hironori Nakao'
'Youichi Murakami'
'Hiroki Oshio'

_publ_section_title
;
 X-ray-induced phase transitions by selective excitation of heterometal
 ions in a cyanide-bridged Fe-Co molecular square
;
_journal_name_full Chem.Commun.
_journal_page_first 4050
_journal_paper_doi 10.1039/C3CC48820A
_journal_volume 50
_journal_year 2014
_chemical_formula_moiety 'C108 H140 B2 Co2 Fe2 N26, 2(F6 P), 2(C H4 O)'
_chemical_formula_sum 'C110 H148 B2 Co2 F12 Fe2 N26 O2 P2'
_chemical_formula_weight 2407.66
_chemical_name_systematic
;
 ?
;
_space_group_IT_number 15
_symmetry_cell_setting monoclinic
_symmetry_space_group_name_Hall '-C 2yc'
_symmetry_space_group_name_H-M 'C 1 2/c 1'
_atom_sites_solution_hydrogens geom
_atom_sites_solution_primary direct
_atom_sites_solution_secondary difmap
_audit_creation_method SHELXL-97
_cell_angle_alpha 90.00
_cell_angle_beta 115.207(2)
_cell_angle_gamma 90.00
_cell_formula_units_Z 4
_cell_length_a 24.639(2)
_cell_length_b 19.1926(16)
_cell_length_c 29.908(2)
_cell_measurement_temperature 14(2)
_cell_volume 12796.3(17)
_computing_structure_refinement 'SHELXL-97 (Sheldrick, 1997)'
_computing_structure_solution 'SHELXS-97 (Sheldrick, 1990)'
_diffrn_ambient_temperature 14(2)
_diffrn_detector_area_resol_mean 10
_diffrn_measured_fraction_theta_full 0.819
_diffrn_measured_fraction_theta_max 0.819
_diffrn_measurement_device_type 'IP area detector'
_diffrn_measurement_method 'omega scans'
_diffrn_radiation_monochromator 'Si (111)'
_diffrn_radiation_source synchrotron
_diffrn_radiation_type synchrotron
_diffrn_radiation_wavelength 1.00000
_diffrn_reflns_av_R_equivalents 0.0379
_diffrn_reflns_av_sigmaI/netI 0.0338
_diffrn_reflns_limit_h_max 25
_diffrn_reflns_limit_h_min -29
_diffrn_reflns_limit_k_max 22
_diffrn_reflns_limit_k_min -22
_diffrn_reflns_limit_l_max 32
_diffrn_reflns_limit_l_min -34
_diffrn_reflns_number 19994
_diffrn_reflns_theta_full 36.91
_diffrn_reflns_theta_max 36.91
_diffrn_reflns_theta_min 1.96
_exptl_absorpt_coefficient_mu 1.418
_exptl_absorpt_correction_T_max 0.7647
_exptl_absorpt_correction_T_min 0.6757
_exptl_absorpt_correction_type empirical
_exptl_crystal_colour red
_exptl_crystal_density_diffrn 1.250
_exptl_crystal_density_method 'not measured'
_exptl_crystal_description plate
_exptl_crystal_F_000 5040
_exptl_crystal_size_max 0.30
_exptl_crystal_size_mid 0.30
_exptl_crystal_size_min 0.20
_refine_diff_density_max 1.896
_refine_diff_density_min -0.934
_refine_diff_density_rms 0.140
_refine_ls_extinction_coef 0.0014(2)
_refine_ls_extinction_expression Fc^*^=kFc[1+0.001xFc^2^\l^3^/sin(2\q)]^-1/4^
_refine_ls_extinction_method SHELXL
_refine_ls_goodness_of_fit_ref 1.446
_refine_ls_hydrogen_treatment constr
_refine_ls_matrix_type full
_refine_ls_number_parameters 843
_refine_ls_number_reflns 9517
_refine_ls_number_restraints 176
_refine_ls_restrained_S_all 1.482
_refine_ls_R_factor_all 0.1162
_refine_ls_R_factor_gt 0.1070
_refine_ls_shift/su_max 0.002
_refine_ls_shift/su_mean 0.000
_refine_ls_structure_factor_coef Fsqd
_refine_ls_weighting_details 'calc w=1/[\s^2^(Fo^2^)+(0.2000P)^2^+0.0000P] where P=(Fo^2^+2Fc^2^)/3'
_refine_ls_weighting_scheme calc
_refine_ls_wR_factor_gt 0.3193
_refine_ls_wR_factor_ref 0.3334
_reflns_number_gt 7770
_reflns_number_total 9517
_reflns_threshold_expression >2sigma(I)
_cod_data_source_file c3cc48820a.txt
_cod_data_source_block a_x-ray
_cod_original_cell_volume 12796.4(18)
_cod_original_sg_symbol_H-M C2/c
_cod_database_code 7112200

loop_
_symmetry_equiv_pos_as_xyz
'x, y, z'
'-x, y, -z+1/2'
'x+1/2, y+1/2, z'
'-x+1/2, y+1/2, -z+1/2'
'-x, -y, -z'
'x, -y, z-1/2'
'-x+1/2, -y+1/2, -z'
'x+1/2, -y+1/2, z-1/2'

loop_
_atom_site_label
_atom_site_type_symbol
_atom_site_fract_x
_atom_site_fract_y
_atom_site_fract_z
_atom_site_U_iso_or_equiv
_atom_site_adp_type
_atom_site_occupancy
_atom_site_symmetry_multiplicity
_atom_site_calc_flag
_atom_site_refinement_flags
_atom_site_disorder_assembly
_atom_site_disorder_group
Co1 Co 0.33004(3) 0.60723(3) 0.04889(3) 0.0631(3) Uani 1 1 d . . .
Fe1 Fe 0.38219(3) 0.82870(5) -0.01571(3) 0.0751(4) Uani 1 1 d . . .
P1 P 0.2500 0.2500 1.0000 0.0979(9) Uani 1 2 d S . .
N1 N 0.3577(2) 0.6865(3) 0.01961(19) 0.0760(13) Uani 1 1 d . . .
N2 N 0.24665(19) 0.6441(2) 0.02929(18) 0.0657(11) Uani 1 1 d . . .
N3 N 0.4207(2) 0.8685(3) 0.0937(3) 0.0875(15) Uani 1 1 d . . .
N4 N 0.3941(2) 0.9275(3) -0.0326(2) 0.0823(14) Uani 1 1 d . . .
N5 N 0.4216(2) 0.9374(3) -0.0641(2) 0.0933(17) Uani 1 1 d . . .
N6 N 0.4676(2) 0.8078(3) -0.0066(2) 0.0827(14) Uani 1 1 d . . .
N7 N 0.4823(2) 0.8293(3) -0.0445(2) 0.0882(15) Uani 1 1 d . . .
N8 N 0.35299(19) 0.8007(3) -0.08801(18) 0.0733(12) Uani 1 1 d . . .
N9 N 0.3812(2) 0.8297(3) -0.1154(2) 0.0840(15) Uani 1 1 d . . .
N10 N 0.3098(2) 0.5317(3) 0.0886(2) 0.0786(13) Uani 1 1 d . . .
N11 N 0.3562(2) 0.6563(2) 0.11570(18) 0.0670(11) Uani 1 1 d . . .
N12 N 0.4069(2) 0.5518(2) 0.06346(19) 0.0736(12) Uani 1 1 d . . .
N13 N 0.3053(2) 0.5484(2) -0.0137(2) 0.0743(12) Uani 1 1 d . . .
F1 F 0.1963(4) 0.2284(8) 0.9479(4) 0.114(5) Uani 0.58(3) 1 d P A 1
F2 F 0.2733(10) 0.1761(13) 1.0152(10) 0.140(8) Uani 0.58(3) 1 d PU A 1
F3 F 0.2904(6) 0.2479(14) 0.9707(5) 0.133(6) Uani 0.58(3) 1 d P A 1
P2 P 0.0000 0.9829(3) 0.7500 0.1564(17) Uani 1 2 d SDU . .
F1D F 0.1946(9) 0.2191(10) 1.0082(16) 0.141(11) Uani 0.42(3) 1 d P A 2
F2D F 0.2049(16) 0.2476(13) 0.9473(11) 0.27(2) Uani 0.42(3) 1 d P A 2
F3D F 0.2705(8) 0.1642(16) 1.0102(9) 0.113(9) Uani 0.42(3) 1 d P A 2
F4 F 0.0627(7) 1.0083(12) 0.7986(7) 0.110(8) Uani 0.255(18) 1 d PDU B 3
F5 F -0.0284(12) 1.0337(11) 0.7743(9) 0.121(9) Uani 0.255(18) 1 d PDU B 3
F6 F 0.0016(14) 0.9125(11) 0.7749(12) 0.131(9) Uani 0.255(18) 1 d PDU . 3
F4D F 0.0140(14) 1.0537(9) 0.7859(7) 0.296(14) Uani 0.745(18) 1 d P B 4
F5D F 0.0571(6) 0.9823(11) 0.7373(4) 0.224(8) Uani 0.745(18) 1 d PDU B 4
F6D F 0.0334(7) 0.9343(10) 0.7942(4) 0.208(9) Uani 0.745(18) 1 d P B 4
C1 C 0.3696(2) 0.7388(4) 0.0046(2) 0.0729(15) Uani 1 1 d . . .
C2 C 0.1975(2) 0.6531(3) 0.0242(2) 0.0688(14) Uani 1 1 d . . .
C3 C 0.4079(3) 0.8542(3) 0.0522(3) 0.0792(16) Uani 1 1 d . . .
C4 C 0.3839(3) 0.9915(4) -0.0181(3) 0.093(2) Uani 1 1 d . . .
C5 C 0.4061(4) 1.0427(4) -0.0401(4) 0.114(3) Uani 1 1 d . . .
H5 H 0.4051 1.0918 -0.0362 0.136 Uiso 1 1 calc R . .
C6 C 0.4293(3) 1.0075(4) -0.0683(4) 0.109(3) Uani 1 1 d . . .
C7 C 0.5145(2) 0.7707(3) 0.0267(3) 0.0819(17) Uani 1 1 d . . .
C8 C 0.5599(2) 0.7691(4) 0.0091(3) 0.088(2) Uani 1 1 d . . .
H8 H 0.5978 0.7468 0.0246 0.106 Uiso 1 1 calc R . .
C9 C 0.5386(3) 0.8062(4) -0.0344(3) 0.0891(19) Uani 1 1 d . . .
C10 C 0.3088(2) 0.7606(3) -0.1196(2) 0.0678(13) Uani 1 1 d . . .
C11 C 0.3076(3) 0.7647(3) -0.1668(2) 0.0765(15) Uani 1 1 d . . .
H11 H 0.2800 0.7423 -0.1960 0.092 Uiso 1 1 calc R . .
C12 C 0.3544(3) 0.8079(4) -0.1623(3) 0.0834(17) Uani 1 1 d . . .
C13 C 0.2890(3) 0.4677(3) 0.0737(3) 0.0898(19) Uani 1 1 d . . .
H13 H 0.2862 0.4520 0.0426 0.108 Uiso 1 1 calc R . .
C14 C 0.2714(5) 0.4231(5) 0.1010(4) 0.133(4) Uani 1 1 d . . .
H14 H 0.2557 0.3784 0.0885 0.160 Uiso 1 1 calc R . .
C15 C 0.2768(6) 0.4446(5) 0.1479(4) 0.146(4) Uani 1 1 d . D .
C16 C 0.2964(5) 0.5112(5) 0.1617(3) 0.116(3) Uani 1 1 d . . .
H16 H 0.2973 0.5291 0.1916 0.139 Uiso 1 1 calc R . .
C17 C 0.3150(4) 0.5534(3) 0.1335(3) 0.0902(18) Uani 1 1 d . . .
C18 C 0.3409(3) 0.6236(3) 0.1490(2) 0.0766(15) Uani 1 1 d . . .
C19 C 0.3505(3) 0.6544(4) 0.1934(3) 0.0888(18) Uani 1 1 d . . .
H19 H 0.3378 0.6303 0.2151 0.107 Uiso 1 1 calc R . .
C20 C 0.3775(3) 0.7183(4) 0.2078(2) 0.0835(17) Uani 1 1 d . C .
C21 C 0.3918(3) 0.7531(4) 0.1720(3) 0.0819(17) Uani 1 1 d . . .
H21 H 0.4088 0.7984 0.1785 0.098 Uiso 1 1 calc R . .
C22 C 0.3807(2) 0.7203(3) 0.1283(2) 0.0701(14) Uani 1 1 d . . .
H22 H 0.3910 0.7442 0.1052 0.084 Uiso 1 1 calc R . .
C23 C 0.4587(3) 0.5564(3) 0.1040(2) 0.0795(16) Uani 1 1 d . . .
H23 H 0.4630 0.5932 0.1265 0.095 Uiso 1 1 calc R . .
C24 C 0.5062(3) 0.5117(3) 0.1155(2) 0.0746(15) Uani 1 1 d . . .
H24 H 0.5418 0.5186 0.1449 0.090 Uiso 1 1 calc R . .
C25 C 0.5028(3) 0.4558(3) 0.0840(2) 0.0672(13) Uani 1 1 d . . .
C26 C 0.4484(2) 0.4509(3) 0.0415(2) 0.0672(13) Uani 1 1 d . . .
H26 H 0.4433 0.4142 0.0187 0.081 Uiso 1 1 calc R . .
C27 C 0.4014(3) 0.4984(3) 0.0313(2) 0.0651(13) Uani 1 1 d . . .
C28 C 0.3439(3) 0.4976(3) -0.0133(2) 0.0677(13) Uani 1 1 d . . .
C29 C 0.3288(3) 0.4499(3) -0.0523(2) 0.0783(16) Uani 1 1 d . . .
H29 H 0.3564 0.4141 -0.0503 0.094 Uiso 1 1 calc R . .
C30 C 0.2743(3) 0.4539(3) -0.0941(3) 0.0813(16) Uani 1 1 d . . .
C31 C 0.2366(3) 0.5079(3) -0.0951(3) 0.0823(17) Uani 1 1 d . . .
H31 H 0.1995 0.5138 -0.1233 0.099 Uiso 1 1 calc R . .
C32 C 0.2525(3) 0.5544(3) -0.0550(3) 0.0897(19) Uani 1 1 d . . .
H32 H 0.2257 0.5909 -0.0568 0.108 Uiso 1 1 calc R . .
C33 C 0.3549(3) 1.0039(4) 0.0157(3) 0.095(2) Uani 1 1 d . . .
H33A H 0.3204 0.9727 0.0070 0.142 Uiso 1 1 calc R . .
H33B H 0.3414 1.0524 0.0127 0.142 Uiso 1 1 calc R . .
H33C H 0.3839 0.9948 0.0499 0.142 Uiso 1 1 calc R . .
C34 C 0.4594(5) 1.0345(6) -0.1006(5) 0.167(5) Uani 1 1 d . . .
H34A H 0.5000 1.0152 -0.0886 0.251 Uiso 1 1 calc R . .
H34B H 0.4616 1.0855 -0.0988 0.251 Uiso 1 1 calc R . .
H34C H 0.4358 1.0201 -0.1349 0.251 Uiso 1 1 calc R . .
C35 C 0.5142(3) 0.7372(4) 0.0703(3) 0.098(2) Uani 1 1 d . . .
H35A H 0.5121 0.7729 0.0930 0.148 Uiso 1 1 calc R . .
H35B H 0.5510 0.7098 0.0869 0.148 Uiso 1 1 calc R . .
H35C H 0.4793 0.7064 0.0604 0.148 Uiso 1 1 calc R . .
C36 C 0.5679(3) 0.8220(4) -0.0684(3) 0.097(2) Uani 1 1 d . . .
H36A H 0.5450 0.8000 -0.1005 0.145 Uiso 1 1 calc R . .
H36B H 0.6090 0.8038 -0.0540 0.145 Uiso 1 1 calc R . .
H36C H 0.5689 0.8725 -0.0727 0.145 Uiso 1 1 calc R . .
C37 C 0.2682(2) 0.7159(3) -0.1048(2) 0.0714(14) Uani 1 1 d . . .
H37A H 0.2919 0.6793 -0.0821 0.107 Uiso 1 1 calc R . .
H37B H 0.2370 0.6946 -0.1344 0.107 Uiso 1 1 calc R . .
H37C H 0.2493 0.7451 -0.0885 0.107 Uiso 1 1 calc R . .
C38 C 0.3755(3) 0.8313(4) -0.2004(3) 0.092(2) Uani 1 1 d . . .
H38A H 0.3710 0.8820 -0.2046 0.138 Uiso 1 1 calc R . .
H38B H 0.3515 0.8084 -0.2320 0.138 Uiso 1 1 calc R . .
H38C H 0.4178 0.8188 -0.1894 0.138 Uiso 1 1 calc R . .
C43 C 0.3918(4) 0.7515(5) 0.2572(3) 0.110(2) Uani 1 1 d DU . .
C51 C 0.2550(4) 0.4033(4) -0.1365(3) 0.097(2) Uani 1 1 d . . .
B1 B 0.4380(3) 0.8737(5) -0.0871(3) 0.094(2) Uani 1 1 d . . .
H1 H 0.4563 0.8886 -0.1096 0.113 Uiso 1 1 calc R . .
C48 C 0.5580(3) 0.3740(4) 0.0512(3) 0.0883(18) Uani 1 1 d D . .
H48A H 0.5637 0.4132 0.0327 0.132 Uiso 1 1 calc R . .
H48B H 0.5213 0.3488 0.0303 0.132 Uiso 1 1 calc R . .
H48C H 0.5924 0.3425 0.0613 0.132 Uiso 1 1 calc R . .
C49 C 0.5350(4) 0.3414(4) 0.1226(3) 0.098(2) Uani 1 1 d D . .
H49A H 0.5657 0.3049 0.1319 0.146 Uiso 1 1 calc R . .
H49B H 0.4962 0.3222 0.0997 0.146 Uiso 1 1 calc R . .
H49C H 0.5320 0.3588 0.1522 0.146 Uiso 1 1 calc R . .
C50 C 0.6132(3) 0.4316(5) 0.1322(3) 0.112(3) Uani 1 1 d D . .
H50A H 0.6224 0.4722 0.1167 0.168 Uiso 1 1 calc R . .
H50B H 0.6444 0.3962 0.1390 0.168 Uiso 1 1 calc R . .
H50C H 0.6119 0.4458 0.1632 0.168 Uiso 1 1 calc R . .
C52 C 0.1930(3) 0.3692(4) -0.1439(3) 0.098(2) Uani 1 1 d D . .
H52A H 0.1799 0.3365 -0.1717 0.147 Uiso 1 1 calc R . .
H52B H 0.1628 0.4058 -0.1508 0.147 Uiso 1 1 calc R . .
H52C H 0.1982 0.3442 -0.1138 0.147 Uiso 1 1 calc R . .
C53 C 0.3014(4) 0.3478(5) -0.1284(4) 0.124(3) Uani 1 1 d D . .
H53A H 0.3357 0.3682 -0.1321 0.187 Uiso 1 1 calc R . .
H53B H 0.2839 0.3106 -0.1528 0.187 Uiso 1 1 calc R . .
H53C H 0.3148 0.3286 -0.0951 0.187 Uiso 1 1 calc R . .
C54 C 0.2432(5) 0.4450(5) -0.1842(3) 0.152(5) Uani 1 1 d D . .
H54A H 0.2803 0.4678 -0.1808 0.228 Uiso 1 1 calc R . .
H54B H 0.2124 0.4804 -0.1894 0.228 Uiso 1 1 calc R . .
H54C H 0.2294 0.4132 -0.2125 0.228 Uiso 1 1 calc R . .
C1S C 0.4484(6) 0.9960(9) 0.1826(6) 0.224(9) Uani 1 1 d . . .
H1S1 H 0.4351 1.0323 0.1988 0.336 Uiso 1 1 calc R . .
H1S2 H 0.4508 1.0156 0.1532 0.336 Uiso 1 1 calc R . .
H1S3 H 0.4879 0.9789 0.2055 0.336 Uiso 1 1 calc R . .
C44 C 0.3616(6) 0.8299(5) 0.2464(4) 0.101(4) Uani 0.674(14) 1 d PDU C 3
H44A H 0.3783 0.8571 0.2275 0.152 Uiso 0.674(14) 1 calc PR C 3
H44B H 0.3704 0.8533 0.2779 0.152 Uiso 0.674(14) 1 calc PR C 3
H44C H 0.3180 0.8259 0.2275 0.152 Uiso 0.674(14) 1 calc PR C 3
C46 C 0.3607(5) 0.7157(6) 0.2859(4) 0.074(3) Uani 0.674(14) 1 d PD C 3
H46A H 0.3175 0.7130 0.2650 0.112 Uiso 0.674(14) 1 calc PR C 3
H46B H 0.3679 0.7426 0.3157 0.112 Uiso 0.674(14) 1 calc PR C 3
H46C H 0.3769 0.6686 0.2952 0.112 Uiso 0.674(14) 1 calc PR C 3
C45 C 0.4564(4) 0.7626(7) 0.2857(4) 0.101(4) Uani 0.674(14) 1 d PDU C 3
H45A H 0.4633 0.7946 0.3131 0.152 Uiso 0.674(14) 1 calc PR C 3
H45B H 0.4732 0.7826 0.2642 0.152 Uiso 0.674(14) 1 calc PR C 3
H45C H 0.4760 0.7179 0.2989 0.152 Uiso 0.674(14) 1 calc PR C 3
C44D C 0.3463(19) 0.742(2) 0.280(3) 0.23(3) Uani 0.326(14) 1 d PD C 4
H44D H 0.3109 0.7171 0.2565 0.342 Uiso 0.326(14) 1 calc PR C 4
H44E H 0.3342 0.7878 0.2871 0.342 Uiso 0.326(14) 1 calc PR C 4
H44F H 0.3650 0.7151 0.3106 0.342 Uiso 0.326(14) 1 calc PR C 4
C45D C 0.4313(14) 0.8158(12) 0.2729(14) 0.142(12) Uani 0.326(14) 1 d PDU C 4
H45D H 0.4380 0.8332 0.2448 0.213 Uiso 0.326(14) 1 calc PR C 4
H45E H 0.4698 0.8038 0.3001 0.213 Uiso 0.326(14) 1 calc PR C 4
H45F H 0.4115 0.8519 0.2838 0.213 Uiso 0.326(14) 1 calc PR C 4
C46D C 0.4479(11) 0.6984(14) 0.2906(10) 0.128(10) Uani 0.326(14) 1 d PDU C 4
H46D H 0.4333 0.6630 0.3065 0.192 Uiso 0.326(14) 1 calc PR C 4
H46E H 0.4801 0.7254 0.3159 0.192 Uiso 0.326(14) 1 calc PR C 4
H46F H 0.4632 0.6756 0.2689 0.192 Uiso 0.326(14) 1 calc PR C 4
C47 C 0.5525(3) 0.4016(3) 0.0973(2) 0.0745(15) Uani 1 1 d . . .
C42 C 0.1963(9) 0.3583(11) 0.1472(7) 0.119(7) Uani 0.46(2) 1 d PDU D 5
H42A H 0.1972 0.3404 0.1168 0.178 Uiso 0.46(2) 1 calc PR D 5
H42B H 0.1625 0.3905 0.1387 0.178 Uiso 0.46(2) 1 calc PR D 5
H42C H 0.1916 0.3194 0.1665 0.178 Uiso 0.46(2) 1 calc PR D 5
C41 C 0.2575(13) 0.4277(13) 0.2261(9) 0.136(9) Uani 0.46(2) 1 d PDU D 5
H41A H 0.2959 0.4512 0.2446 0.204 Uiso 0.46(2) 1 calc PR D 5
H41B H 0.2527 0.3899 0.2461 0.204 Uiso 0.46(2) 1 calc PR D 5
H41C H 0.2247 0.4612 0.2180 0.204 Uiso 0.46(2) 1 calc PR D 5
C40 C 0.3051(13) 0.3383(15) 0.1944(13) 0.201(15) Uani 0.46(2) 1 d PDU D 5
H40A H 0.3082 0.3197 0.1650 0.301 Uiso 0.46(2) 1 calc PR D 5
H40B H 0.2934 0.3008 0.2108 0.301 Uiso 0.46(2) 1 calc PR D 5
H40C H 0.3439 0.3573 0.2172 0.301 Uiso 0.46(2) 1 calc PR D 5
C40D C 0.2243(13) 0.3324(11) 0.1559(10) 0.168(10) Uani 0.54(2) 1 d PDU D 6
H40D H 0.1980 0.3406 0.1210 0.251 Uiso 0.54(2) 1 calc PR D 6
H40E H 0.2002 0.3174 0.1731 0.251 Uiso 0.54(2) 1 calc PR D 6
H40F H 0.2536 0.2961 0.1588 0.251 Uiso 0.54(2) 1 calc PR D 6
C41D C 0.2001(12) 0.4527(11) 0.1867(10) 0.174(12) Uani 0.54(2) 1 d PD D 6
H41D H 0.1641 0.4558 0.1554 0.260 Uiso 0.54(2) 1 calc PR D 6
H41E H 0.2166 0.4994 0.1972 0.260 Uiso 0.54(2) 1 calc PR D 6
H41F H 0.1895 0.4321 0.2119 0.260 Uiso 0.54(2) 1 calc PR D 6
C42D C 0.3007(12) 0.3978(14) 0.2311(6) 0.187(14) Uani 0.54(2) 1 d PDU D 6
H42D H 0.3247 0.4405 0.2382 0.281 Uiso 0.54(2) 1 calc PR D 6
H42E H 0.3271 0.3571 0.2375 0.281 Uiso 0.54(2) 1 calc PR D 6
H42F H 0.2795 0.3957 0.2524 0.281 Uiso 0.54(2) 1 calc PR D 6
C39 C 0.2564(7) 0.3977(7) 0.1785(5) 0.181(5) Uani 1 1 d DU . .
O1 O 0.4085(3) 0.9427(3) 0.1690(2) 0.1166(17) Uani 1 1 d . . .
H1A H 0.4216 0.9100 0.1576 0.175 Uiso 1 1 calc R . .

loop_
_atom_site_aniso_label
_atom_site_aniso_U_11
_atom_site_aniso_U_22
_atom_site_aniso_U_33
_atom_site_aniso_U_23
_atom_site_aniso_U_13
_atom_site_aniso_U_12
Co1 0.0577(5) 0.0745(5) 0.0541(7) -0.0011(3) 0.0208(4) 0.0136(3)
Fe1 0.0513(5) 0.1050(7) 0.0655(8) -0.0053(4) 0.0215(5) 0.0135(4)
P1 0.0662(14) 0.154(3) 0.073(2) -0.0116(15) 0.0294(16) 0.0220(14)
N1 0.067(3) 0.099(3) 0.055(3) -0.011(2) 0.019(3) 0.025(2)
N2 0.056(2) 0.071(2) 0.070(3) -0.001(2) 0.027(2) 0.0089(18)
N3 0.071(3) 0.103(3) 0.089(5) -0.015(3) 0.035(3) -0.002(3)
N4 0.049(2) 0.111(4) 0.083(4) 0.000(3) 0.024(3) -0.003(2)
N5 0.053(3) 0.121(4) 0.111(5) 0.005(3) 0.039(3) -0.012(2)
N6 0.058(3) 0.132(4) 0.057(4) -0.009(3) 0.023(3) 0.014(3)
N7 0.054(3) 0.129(4) 0.076(4) -0.011(3) 0.023(3) 0.007(2)
N8 0.049(2) 0.115(3) 0.058(3) 0.011(2) 0.025(3) 0.011(2)
N9 0.056(3) 0.119(4) 0.081(5) 0.015(3) 0.033(3) 0.008(2)
N10 0.086(3) 0.093(3) 0.064(4) -0.003(2) 0.040(3) 0.003(2)
N11 0.059(2) 0.083(3) 0.060(3) 0.000(2) 0.026(2) 0.0101(19)
N12 0.082(3) 0.075(2) 0.056(4) 0.002(2) 0.021(3) 0.008(2)
N13 0.059(3) 0.078(3) 0.072(4) 0.009(2) 0.014(3) 0.000(2)
F1 0.062(5) 0.162(9) 0.084(8) -0.045(6) -0.004(4) 0.035(5)
F2 0.141(10) 0.137(9) 0.135(12) -0.007(8) 0.053(8) 0.016(6)
F3 0.085(7) 0.223(17) 0.112(9) -0.026(8) 0.061(7) 0.021(8)
P2 0.203(5) 0.181(4) 0.060(3) 0.000 0.031(3) 0.000
F1D 0.079(9) 0.126(11) 0.23(3) 0.034(13) 0.078(15) 0.016(8)
F2D 0.31(4) 0.162(15) 0.18(2) 0.076(16) -0.05(2) -0.10(2)
F3D 0.062(7) 0.175(18) 0.064(10) -0.047(9) -0.010(7) 0.052(9)
F4 0.101(10) 0.126(11) 0.110(11) 0.011(7) 0.050(8) -0.008(7)
F5 0.116(10) 0.134(11) 0.118(11) 0.006(6) 0.054(7) 0.019(6)
F6 0.146(13) 0.117(11) 0.125(13) -0.001(8) 0.052(9) -0.027(8)
F4D 0.54(4) 0.232(14) 0.222(16) -0.080(12) 0.26(2) -0.11(2)
F5D 0.209(12) 0.38(2) 0.063(7) 0.014(8) 0.040(7) -0.060(12)
F6D 0.181(12) 0.36(2) 0.094(8) 0.097(10) 0.074(9) 0.126(14)
C1 0.053(3) 0.109(4) 0.051(4) -0.010(3) 0.017(3) 0.024(3)
C2 0.063(3) 0.080(3) 0.066(4) 0.008(2) 0.031(3) 0.012(2)
C3 0.063(3) 0.092(4) 0.083(5) -0.011(3) 0.031(4) 0.008(3)
C4 0.067(4) 0.098(4) 0.104(6) -0.008(4) 0.026(4) -0.015(3)
C5 0.087(5) 0.107(5) 0.151(9) 0.004(5) 0.054(6) -0.026(4)
C6 0.078(4) 0.128(6) 0.126(8) 0.017(5) 0.048(5) -0.021(4)
C7 0.050(3) 0.117(4) 0.072(5) -0.016(3) 0.019(3) 0.016(3)
C8 0.043(3) 0.130(5) 0.082(6) -0.027(4) 0.017(3) 0.013(3)
C9 0.041(3) 0.138(5) 0.080(6) -0.025(4) 0.019(3) 0.005(3)
C10 0.051(3) 0.095(3) 0.054(4) 0.005(2) 0.019(3) 0.013(2)
C11 0.055(3) 0.110(4) 0.059(4) 0.009(3) 0.020(3) 0.021(3)
C12 0.065(4) 0.128(5) 0.055(5) 0.021(3) 0.023(4) 0.022(3)
C13 0.112(5) 0.087(4) 0.085(5) 0.008(3) 0.055(5) 0.002(3)
C14 0.191(10) 0.116(6) 0.123(8) -0.005(5) 0.097(8) -0.040(6)
C15 0.229(13) 0.134(7) 0.094(7) -0.012(5) 0.089(8) -0.069(7)
C16 0.147(8) 0.130(6) 0.090(6) 0.007(4) 0.069(6) -0.012(5)
C17 0.101(5) 0.102(4) 0.071(5) 0.000(3) 0.040(4) 0.001(3)
C18 0.073(4) 0.099(4) 0.061(4) 0.002(3) 0.032(4) 0.003(3)
C19 0.084(4) 0.123(5) 0.062(5) -0.004(3) 0.034(4) -0.015(3)
C20 0.058(3) 0.134(5) 0.056(4) -0.009(3) 0.022(3) -0.003(3)
C21 0.055(3) 0.110(4) 0.074(5) -0.008(3) 0.022(3) 0.001(3)
C22 0.057(3) 0.092(3) 0.059(4) 0.003(3) 0.023(3) 0.014(2)
C23 0.081(4) 0.086(3) 0.050(4) -0.006(3) 0.006(3) 0.005(3)
C24 0.066(3) 0.097(4) 0.048(4) 0.003(3) 0.012(3) 0.005(3)
C25 0.068(3) 0.083(3) 0.057(4) 0.007(2) 0.032(3) -0.003(2)
C26 0.067(3) 0.076(3) 0.060(4) -0.001(2) 0.028(3) -0.005(2)
C27 0.069(3) 0.074(3) 0.048(4) 0.007(2) 0.021(3) 0.000(2)
C28 0.068(3) 0.075(3) 0.053(4) 0.006(2) 0.019(3) -0.006(2)
C29 0.073(4) 0.087(3) 0.069(5) 0.001(3) 0.025(4) -0.008(3)
C30 0.079(4) 0.093(4) 0.068(5) 0.004(3) 0.028(4) -0.016(3)
C31 0.072(4) 0.102(4) 0.053(4) 0.010(3) 0.007(3) -0.017(3)
C32 0.080(4) 0.083(3) 0.095(6) 0.006(3) 0.027(4) -0.007(3)
C33 0.079(4) 0.092(4) 0.110(6) -0.018(4) 0.038(4) -0.015(3)
C34 0.125(7) 0.174(9) 0.245(14) 0.052(9) 0.119(9) -0.027(6)
C35 0.075(4) 0.151(6) 0.061(5) -0.011(4) 0.020(4) 0.038(4)
C36 0.052(3) 0.126(5) 0.107(7) -0.023(4) 0.029(4) -0.003(3)
C37 0.060(3) 0.095(3) 0.061(4) 0.002(3) 0.027(3) 0.012(2)
C38 0.069(4) 0.136(5) 0.074(5) 0.021(4) 0.032(4) 0.014(3)
C43 0.098(5) 0.156(6) 0.084(5) -0.026(4) 0.047(4) -0.029(4)
C51 0.093(5) 0.122(5) 0.075(6) -0.007(4) 0.035(5) -0.027(4)
B1 0.053(4) 0.147(7) 0.080(6) 0.018(5) 0.028(4) 0.005(4)
C48 0.075(4) 0.115(4) 0.080(5) -0.014(3) 0.037(4) -0.002(3)
C49 0.105(5) 0.104(4) 0.091(6) 0.026(4) 0.049(5) 0.032(4)
C50 0.067(4) 0.146(6) 0.112(7) -0.043(5) 0.027(4) 0.010(4)
C52 0.097(5) 0.125(5) 0.064(5) -0.013(4) 0.027(4) -0.037(4)
C53 0.104(6) 0.169(8) 0.098(7) -0.060(6) 0.041(6) -0.023(5)
C54 0.190(10) 0.183(9) 0.082(7) -0.024(6) 0.059(7) -0.109(8)
C1S 0.127(9) 0.316(19) 0.219(16) -0.181(15) 0.063(10) -0.067(11)
C44 0.120(7) 0.117(6) 0.079(7) -0.029(5) 0.054(6) -0.038(5)
C46 0.060(5) 0.122(8) 0.038(6) -0.007(4) 0.017(5) 0.019(5)
C45 0.078(5) 0.150(8) 0.074(7) -0.007(5) 0.032(5) -0.021(5)
C44D 0.21(6) 0.16(4) 0.41(9) 0.06(5) 0.22(6) 0.05(3)
C45D 0.150(15) 0.143(14) 0.136(15) -0.010(9) 0.064(10) 0.003(9)
C46D 0.129(13) 0.150(14) 0.121(13) -0.017(9) 0.068(10) 0.003(9)
C47 0.058(3) 0.097(4) 0.066(4) -0.001(3) 0.024(3) 0.004(2)
C42 0.136(11) 0.116(10) 0.113(11) 0.024(7) 0.061(8) -0.009(8)
C41 0.149(12) 0.139(12) 0.127(12) -0.008(8) 0.065(9) -0.007(9)
C40 0.214(18) 0.199(17) 0.187(18) 0.006(10) 0.084(11) 0.007(10)
C40D 0.184(13) 0.169(13) 0.173(13) 0.023(9) 0.098(10) -0.027(9)
C41D 0.21(3) 0.20(2) 0.19(3) 0.015(16) 0.16(2) -0.015(17)
C42D 0.27(3) 0.21(2) 0.085(16) 0.024(12) 0.087(19) -0.09(2)
C39 0.199(8) 0.186(7) 0.175(8) 0.007(6) 0.095(6) -0.026(6)
O1 0.104(4) 0.147(4) 0.087(4) -0.021(3) 0.030(3) 0.008(3)

loop_
_atom_type_symbol
_atom_type_description
_atom_type_scat_dispersion_real
_atom_type_scat_dispersion_imag
_atom_type_scat_source
C C 0.0064 0.0035 'International Tables Vol C Tables 4.2.6.8 and 6.1.1.4'
H H 0.0000 0.0000 'International Tables Vol C Tables 4.2.6.8 and 6.1.1.4'
B B 0.0028 0.0015 'International Tables Vol C Tables 4.2.6.8 and 6.1.1.4'
N N 0.0116 0.0070 'International Tables Vol C Tables 4.2.6.8 and 6.1.1.4'
O O 0.0197 0.0128 'International Tables Vol C Tables 4.2.6.8 and 6.1.1.4'
F F 0.0307 0.0215 'International Tables Vol C Tables 4.2.6.8 and 6.1.1.4'
P P 0.1627 0.1875 'International Tables Vol C Tables 4.2.6.8 and 6.1.1.4'
Fe Fe 0.2361 1.5553 'International Tables Vol C Tables 4.2.6.8 and 6.1.1.4'
Co Co 0.1551 1.7775 'International Tables Vol C Tables 4.2.6.8 and 6.1.1.4'

loop_
_geom_angle_atom_site_label_1
_geom_angle_atom_site_label_2
_geom_angle_atom_site_label_3
_geom_angle
_geom_angle_site_symmetry_1
_geom_angle_site_symmetry_3
N2 Co1 N1 95.77(18) . .
N2 Co1 N13 93.35(19) . .
N1 Co1 N13 92.51(19) . .
N2 Co1 N11 88.87(18) . .
N1 Co1 N11 93.04(19) . .
N13 Co1 N11 173.79(18) . .
N2 Co1 N12 168.93(19) . .
N1 Co1 N12 91.82(18) . .
N13 Co1 N12 78.24(19) . .
N11 Co1 N12 98.79(19) . .
N2 Co1 N10 87.02(19) . .
N1 Co1 N10 171.8(2) . .
N13 Co1 N10 94.99(19) . .
N11 Co1 N10 79.31(19) . .
N12 Co1 N10 86.56(19) . .
C1 Fe1 C2 84.8(2) . 7_565
C1 Fe1 C3 85.3(3) . .
C2 Fe1 C3 87.2(2) 7_565 .
C1 Fe1 N4 175.1(2) . .
C2 Fe1 N4 92.6(2) 7_565 .
C3 Fe1 N4 90.4(2) . .
C1 Fe1 N8 93.9(2) . .
C2 Fe1 N8 91.7(2) 7_565 .
C3 Fe1 N8 178.7(2) . .
N4 Fe1 N8 90.3(2) . .
C1 Fe1 N6 94.5(2) . .
C2 Fe1 N6 179.3(2) 7_565 .
C3 Fe1 N6 92.9(2) . .
N4 Fe1 N6 88.1(2) . .
N8 Fe1 N6 88.19(19) . .
F2D P1 F2D 180.000(11) . 7_557
F2D P1 F2 72.4(14) . 7_557
F2D P1 F2 107.6(14) 7_557 7_557
F2D P1 F2 107.6(14) . .
F2D P1 F2 72.4(14) 7_557 .
F2 P1 F2 180.000(13) 7_557 .
F2D P1 F3 77.0(16) . .
F2D P1 F3 103.0(16) 7_557 .
F2 P1 F3 96.0(12) 7_557 .
F2 P1 F3 84.0(12) . .
F2D P1 F3 103.0(16) . 7_557
F2D P1 F3 77.0(16) 7_557 7_557
F2 P1 F3 84.0(12) 7_557 7_557
F2 P1 F3 96.0(12) . 7_557
F3 P1 F3 180.000(11) . 7_557
F2D P1 F1D 81.4(18) . .
F2D P1 F1D 98.6(18) 7_557 .
F2 P1 F1D 98.8(11) 7_557 .
F2 P1 F1D 81.2(11) . .
F3 P1 F1D 148.7(8) . .
F3 P1 F1D 31.3(8) 7_557 .
F2D P1 F1D 98.6(18) . 7_557
F2D P1 F1D 81.4(18) 7_557 7_557
F2 P1 F1D 81.2(11) 7_557 7_557
F2 P1 F1D 98.8(11) . 7_557
F3 P1 F1D 31.3(8) . 7_557
F3 P1 F1D 148.7(8) 7_557 7_557
F1D P1 F1D 180.000(11) . 7_557
F2D P1 F1 15.3(11) . .
F2D P1 F1 164.7(11) 7_557 .
F2 P1 F1 84.4(10) 7_557 .
F2 P1 F1 95.6(10) . .
F3 P1 F1 84.8(6) . .
F3 P1 F1 95.2(6) 7_557 .
F1D P1 F1 69.5(14) . .
F1D P1 F1 110.5(14) 7_557 .
F2D P1 F1 164.7(11) . 7_557
F2D P1 F1 15.3(11) 7_557 7_557
F2 P1 F1 95.6(10) 7_557 7_557
F2 P1 F1 84.4(10) . 7_557
F3 P1 F1 95.2(6) . 7_557
F3 P1 F1 84.8(6) 7_557 7_557
F1D P1 F1 110.5(14) . 7_557
F1D P1 F1 69.5(14) 7_557 7_557
F1 P1 F1 180.000(5) . 7_557
F2D P1 F3D 79.1(13) . 7_557
F2D P1 F3D 100.9(13) 7_557 7_557
F2 P1 F3D 6.7(15) 7_557 7_557
F2 P1 F3D 173.3(16) . 7_557
F3 P1 F3D 97.6(13) . 7_557
F3 P1 F3D 82.4(13) 7_557 7_557
F1D P1 F3D 100.3(11) . 7_557
F1D P1 F3D 79.7(11) 7_557 7_557
F1 P1 F3D 91.0(8) . 7_557
F1 P1 F3D 89.0(8) 7_557 7_557
F2D P1 F3D 100.9(13) . .
F2D P1 F3D 79.1(13) 7_557 .
F2 P1 F3D 173.3(15) 7_557 .
F2 P1 F3D 6.7(16) . .
F3 P1 F3D 82.4(13) . .
F3 P1 F3D 97.6(13) 7_557 .
F1D P1 F3D 79.7(11) . .
F1D P1 F3D 100.3(11) 7_557 .
F1 P1 F3D 89.0(8) . .
F1 P1 F3D 91.0(8) 7_557 .
F3D P1 F3D 180.000(13) 7_557 .
C1 N1 Co1 171.0(4) . .
C2 N2 Co1 164.8(4) . .
C4 N4 N5 107.5(5) . .
C4 N4 Fe1 134.8(5) . .
N5 N4 Fe1 117.6(4) . .
C6 N5 N4 108.7(6) . .
C6 N5 B1 131.9(6) . .
N4 N5 B1 119.4(5) . .
C7 N6 N7 108.5(5) . .
C7 N6 Fe1 134.9(4) . .
N7 N6 Fe1 116.3(4) . .
C9 N7 N6 108.4(6) . .
C9 N7 B1 131.5(6) . .
N6 N7 B1 120.1(5) . .
C10 N8 N9 106.0(5) . .
C10 N8 Fe1 135.4(4) . .
N9 N8 Fe1 118.6(4) . .
C12 N9 N8 110.1(5) . .
C12 N9 B1 132.4(6) . .
N8 N9 B1 117.3(6) . .
C13 N10 C17 118.3(5) . .
C13 N10 Co1 127.4(4) . .
C17 N10 Co1 114.1(4) . .
C22 N11 C18 116.5(5) . .
C22 N11 Co1 127.4(4) . .
C18 N11 Co1 115.6(4) . .
C23 N12 C27 117.1(5) . .
C23 N12 Co1 126.7(4) . .
C27 N12 Co1 115.6(4) . .
C28 N13 C32 117.5(5) . .
C28 N13 Co1 117.0(4) . .
C32 N13 Co1 125.5(4) . .
F6D P2 F6D 105.4(17) 2_556 .
F6D P2 F6 32.4(10) 2_556 2_556
F6D P2 F6 77.1(14) . 2_556
F6D P2 F6 77.1(14) 2_556 .
F6D P2 F6 32.4(10) . .
F6 P2 F6 57(2) 2_556 .
F6D P2 F5 99.3(11) 2_556 2_556
F6D P2 F5 126.9(14) . 2_556
F6 P2 F5 104.5(14) 2_556 2_556
F6 P2 F5 149.0(17) . 2_556
F6D P2 F5 126.9(14) 2_556 .
F6D P2 F5 99.3(11) . .
F6 P2 F5 149.0(17) 2_556 .
F6 P2 F5 104.5(14) . .
F5 P2 F5 102(2) 2_556 .
F6D P2 F5D 89.8(8) 2_556 2_556
F6D P2 F5D 89.7(6) . 2_556
F6 P2 F5D 105.3(15) 2_556 2_556
F6 P2 F5D 74.0(12) . 2_556
F5 P2 F5D 137.0(15) 2_556 2_556
F5 P2 F5D 43.7(9) . 2_556
F6D P2 F5D 89.7(6) 2_556 .
F6D P2 F5D 89.8(8) . .
F6 P2 F5D 74.0(12) 2_556 .
F6 P2 F5D 105.3(15) . .
F5 P2 F5D 43.7(9) 2_556 .
F5 P2 F5D 137.0(15) . .
F5D P2 F5D 179.2(15) 2_556 .
F6D P2 F4D 158.7(15) 2_556 .
F6D P2 F4D 93.0(9) . .
F6 P2 F4D 168.9(17) 2_556 .
F6 P2 F4D 116.7(11) . .
F5 P2 F4D 77.2(11) 2_556 .
F5 P2 F4D 36.9(10) . .
F5D P2 F4D 79.4(9) 2_556 .
F5D P2 F4D 101.2(12) . .
F6D P2 F4D 93.0(9) 2_556 2_556
F6D P2 F4D 158.7(16) . 2_556
F6 P2 F4D 116.7(11) 2_556 2_556
F6 P2 F4D 168.9(17) . 2_556
F5 P2 F4D 36.9(10) 2_556 2_556
F5 P2 F4D 77.2(11) . 2_556
F5D P2 F4D 101.2(12) 2_556 2_556
F5D P2 F4D 79.4(9) . 2_556
F4D P2 F4D 71.4(13) . 2_556
F6D P2 F4 58.4(9) 2_556 2_556
F6D P2 F4 151.3(13) . 2_556
F6 P2 F4 90.7(11) 2_556 2_556
F6 P2 F4 120.0(16) . 2_556
F5 P2 F4 81.1(11) 2_556 2_556
F5 P2 F4 77.8(12) . 2_556
F5D P2 F4 68.3(8) 2_556 2_556
F5D P2 F4 111.9(7) . 2_556
F4D P2 F4 100.4(14) . 2_556
F4D P2 F4 49.3(10) 2_556 2_556
F6D P2 F4 151.3(13) 2_556 .
F6D P2 F4 58.4(9) . .
F6 P2 F4 120.0(16) 2_556 .
F6 P2 F4 90.7(11) . .
F5 P2 F4 77.8(12) 2_556 .
F5 P2 F4 81.1(11) . .
F5D P2 F4 111.9(7) 2_556 .
F5D P2 F4 68.3(8) . .
F4D P2 F4 49.3(10) . .
F4D P2 F4 100.4(15) 2_556 .
F4 P2 F4 146.2(16) 2_556 .
F6 F6 P2 61.7(10) 2_556 .
N1 C1 Fe1 172.3(4) . .
N2 C2 Fe1 177.9(5) . 7_565
N3 C3 Fe1 176.2(5) . .
N4 C4 C5 108.7(7) . .
N4 C4 C33 124.7(6) . .
C5 C4 C33 126.7(7) . .
C6 C5 C4 106.6(7) . .
C6 C5 H5 126.7 . .
C4 C5 H5 126.7 . .
N5 C6 C5 108.4(6) . .
N5 C6 C34 120.6(9) . .
C5 C6 C34 130.9(8) . .
N6 C7 C8 107.2(6) . .
N6 C7 C35 124.0(5) . .
C8 C7 C35 128.7(6) . .
C9 C8 C7 107.2(5) . .
C9 C8 H8 126.4 . .
C7 C8 H8 126.4 . .
N7 C9 C8 108.7(6) . .
N7 C9 C36 121.4(7) . .
C8 C9 C36 130.0(5) . .
N8 C10 C11 109.9(5) . .
N8 C10 C37 124.0(5) . .
C11 C10 C37 126.2(6) . .
C12 C11 C10 106.0(6) . .
C12 C11 H11 127.0 . .
C10 C11 H11 127.0 . .
N9 C12 C11 108.0(5) . .
N9 C12 C38 121.6(7) . .
C11 C12 C38 130.4(7) . .
N10 C13 C14 123.2(7) . .
N10 C13 H13 118.4 . .
C14 C13 H13 118.4 . .
C13 C14 C15 119.3(8) . .
C13 C14 H14 120.4 . .
C15 C14 H14 120.3 . .
C16 C15 C14 116.3(7) . .
C16 C15 C39 122.7(9) . .
C14 C15 C39 120.8(9) . .
C15 C16 C17 122.2(8) . .
C15 C16 H16 118.9 . .
C17 C16 H16 118.9 . .
N10 C17 C16 120.5(7) . .
N10 C17 C18 115.8(5) . .
C16 C17 C18 123.7(7) . .
N11 C18 C19 121.3(6) . .
N11 C18 C17 114.1(6) . .
C19 C18 C17 124.5(6) . .
C18 C19 C20 123.2(6) . .
C18 C19 H19 118.4 . .
C20 C19 H19 118.4 . .
C19 C20 C21 115.0(6) . .
C19 C20 C43 124.3(6) . .
C21 C20 C43 120.6(6) . .
C22 C21 C20 119.3(6) . .
C22 C21 H21 120.4 . .
C20 C21 H21 120.4 . .
N11 C22 C21 124.6(5) . .
N11 C22 H22 117.7 . .
C21 C22 H22 117.7 . .
N12 C23 C24 124.7(6) . .
N12 C23 H23 117.7 . .
C24 C23 H23 117.7 . .
C23 C24 C25 120.5(6) . .
C23 C24 H24 119.7 . .
C25 C24 H24 119.7 . .
C26 C25 C24 114.9(5) . .
C26 C25 C47 122.7(5) . .
C24 C25 C47 122.2(6) . .
C25 C26 C27 122.2(5) . .
C25 C26 H26 118.9 . .
C27 C26 H26 118.9 . .
N12 C27 C26 120.6(6) . .
N12 C27 C28 114.4(5) . .
C26 C27 C28 125.0(5) . .
N13 C28 C29 121.6(6) . .
N13 C28 C27 113.5(5) . .
C29 C28 C27 124.9(5) . .
C30 C29 C28 121.5(6) . .
C30 C29 H29 119.2 . .
C28 C29 H29 119.2 . .
C31 C30 C29 116.3(6) . .
C31 C30 C51 119.7(7) . .
C29 C30 C51 124.0(6) . .
C30 C31 C32 121.0(6) . .
C30 C31 H31 119.5 . .
C32 C31 H31 119.5 . .
N13 C32 C31 122.0(6) . .
N13 C32 H32 119.0 . .
C31 C32 H32 119.0 . .
C4 C33 H33A 109.5 . .
C4 C33 H33B 109.5 . .
H33A C33 H33B 109.5 . .
C4 C33 H33C 109.5 . .
H33A C33 H33C 109.5 . .
H33B C33 H33C 109.5 . .
C6 C34 H34A 109.5 . .
C6 C34 H34B 109.5 . .
H34A C34 H34B 109.5 . .
C6 C34 H34C 109.5 . .
H34A C34 H34C 109.5 . .
H34B C34 H34C 109.5 . .
C7 C35 H35A 109.5 . .
C7 C35 H35B 109.5 . .
H35A C35 H35B 109.5 . .
C7 C35 H35C 109.5 . .
H35A C35 H35C 109.5 . .
H35B C35 H35C 109.5 . .
C9 C36 H36A 109.5 . .
C9 C36 H36B 109.5 . .
H36A C36 H36B 109.5 . .
C9 C36 H36C 109.5 . .
H36A C36 H36C 109.5 . .
H36B C36 H36C 109.5 . .
C10 C37 H37A 109.5 . .
C10 C37 H37B 109.5 . .
H37A C37 H37B 109.5 . .
C10 C37 H37C 109.5 . .
H37A C37 H37C 109.5 . .
H37B C37 H37C 109.5 . .
C12 C38 H38A 109.5 . .
C12 C38 H38B 109.5 . .
H38A C38 H38B 109.5 . .
C12 C38 H38C 109.5 . .
H38A C38 H38C 109.5 . .
H38B C38 H38C 109.5 . .
C45D C43 C45 46.2(13) . .
C45D C43 C20 119.8(15) . .
C45 C43 C20 111.9(7) . .
C45D C43 C46 126.9(16) . .
C45 C43 C46 114.7(8) . .
C20 C43 C46 113.3(7) . .
C45D C43 C44D 117(2) . .
C45 C43 C44D 125(3) . .
C20 C43 C44D 118(3) . .
C46 C43 C44D 22.4(16) . .
C45D C43 C44 59.7(14) . .
C45 C43 C44 105.6(8) . .
C20 C43 C44 107.2(7) . .
C46 C43 C44 103.1(7) . .
C44D C43 C44 81.0(16) . .
C45D C43 C46D 93.1(16) . .
C45 C43 C46D 47.3(11) . .
C20 C43 C46D 96.7(12) . .
C46 C43 C46D 82.9(12) . .
C44D C43 C46D 104(2) . .
C44 C43 C46D 150.1(13) . .
C30 C51 C53 112.0(7) . .
C30 C51 C54 108.1(6) . .
C53 C51 C54 110.1(8) . .
C30 C51 C52 109.0(6) . .
C53 C51 C52 110.5(6) . .
C54 C51 C52 107.0(7) . .
N7 B1 N9 108.1(6) . .
N7 B1 N5 107.5(6) . .
N9 B1 N5 109.3(5) . .
N7 B1 H1 110.6 . .
N9 B1 H1 110.6 . .
N5 B1 H1 110.6 . .
C47 C48 H48A 109.5 . .
C47 C48 H48B 109.5 . .
H48A C48 H48B 109.5 . .
C47 C48 H48C 109.5 . .
H48A C48 H48C 109.5 . .
H48B C48 H48C 109.5 . .
C47 C49 H49A 109.5 . .
C47 C49 H49B 109.5 . .
H49A C49 H49B 109.5 . .
C47 C49 H49C 109.5 . .
H49A C49 H49C 109.5 . .
H49B C49 H49C 109.5 . .
C47 C50 H50A 109.5 . .
C47 C50 H50B 109.5 . .
H50A C50 H50B 109.5 . .
C47 C50 H50C 109.5 . .
H50A C50 H50C 109.5 . .
H50B C50 H50C 109.5 . .
C51 C52 H52A 109.5 . .
C51 C52 H52B 109.5 . .
H52A C52 H52B 109.5 . .
C51 C52 H52C 109.5 . .
H52A C52 H52C 109.5 . .
H52B C52 H52C 109.5 . .
C51 C53 H53A 109.5 . .
C51 C53 H53B 109.5 . .
H53A C53 H53B 109.5 . .
C51 C53 H53C 109.5 . .
H53A C53 H53C 109.5 . .
H53B C53 H53C 109.5 . .
C51 C54 H54A 109.5 . .
C51 C54 H54B 109.5 . .
H54A C54 H54B 109.5 . .
C51 C54 H54C 109.5 . .
H54A C54 H54C 109.5 . .
H54B C54 H54C 109.5 . .
O1 C1S H1S1 109.5 . .
O1 C1S H1S2 109.5 . .
H1S1 C1S H1S2 109.5 . .
O1 C1S H1S3 109.5 . .
H1S1 C1S H1S3 109.5 . .
H1S2 C1S H1S3 109.5 . .
C43 C44 H44A 109.5 . .
C43 C44 H44B 109.5 . .
C43 C44 H44C 109.5 . .
C43 C46 H46A 109.5 . .
C43 C46 H46B 109.5 . .
C43 C46 H46C 109.5 . .
C43 C45 H45A 109.5 . .
C43 C45 H45B 109.5 . .
H45A C45 H45B 109.5 . .
C43 C45 H45C 109.5 . .
H45A C45 H45C 109.5 . .
H45B C45 H45C 109.5 . .
C43 C44D H44D 109.5 . .
C43 C44D H44E 109.5 . .
H44D C44D H44E 109.5 . .
C43 C44D H44F 109.5 . .
H44D C44D H44F 109.5 . .
H44E C44D H44F 109.5 . .
C43 C45D H45D 109.5 . .
C43 C45D H45E 109.5 . .
H45D C45D H45E 109.5 . .
C43 C45D H45F 109.5 . .
H45D C45D H45F 109.5 . .
H45E C45D H45F 109.5 . .
C43 C46D H46D 109.5 . .
C43 C46D H46E 109.5 . .
H46D C46D H46E 109.5 . .
C43 C46D H46F 109.5 . .
H46D C46D H46F 109.5 . .
H46E C46D H46F 109.5 . .
C50 C47 C25 111.4(5) . .
C50 C47 C48 107.9(5) . .
C25 C47 C48 111.6(6) . .
C50 C47 C49 110.3(7) . .
C25 C47 C49 106.2(4) . .
C48 C47 C49 109.4(5) . .
C39 C42 H42A 109.5 . .
C39 C42 H42B 109.5 . .
H42A C42 H42B 109.5 . .
C39 C42 H42C 109.5 . .
H42A C42 H42C 109.5 . .
H42B C42 H42C 109.5 . .
C39 C41 H41A 109.5 . .
C39 C41 H41B 109.5 . .
H41A C41 H41B 109.5 . .
C39 C41 H41C 109.5 . .
H41A C41 H41C 109.5 . .
H41B C41 H41C 109.5 . .
C39 C40 H40A 109.5 . .
C39 C40 H40B 109.5 . .
H40A C40 H40B 109.5 . .
C39 C40 H40C 109.5 . .
H40A C40 H40C 109.5 . .
H40B C40 H40C 109.5 . .
C39 C40D H40D 109.5 . .
C39 C40D H40E 109.5 . .
H40D C40D H40E 109.5 . .
C39 C40D H40F 109.5 . .
H40D C40D H40F 109.5 . .
H40E C40D H40F 109.5 . .
C39 C41D H41D 109.5 . .
C39 C41D H41E 109.5 . .
H41D C41D H41E 109.5 . .
C39 C41D H41F 109.5 . .
H41D C41D H41F 109.5 . .
H41E C41D H41F 109.5 . .
C39 C42D H42D 109.5 . .
C39 C42D H42E 109.5 . .
H42D C42D H42E 109.5 . .
C39 C42D H42F 109.5 . .
H42D C42D H42F 109.5 . .
H42E C42D H42F 109.5 . .
C40D C39 C42D 119.5(16) . .
C40D C39 C41 122.7(17) . .
C42D C39 C41 45.4(13) . .
C40D C39 C15 118.5(14) . .
C42D C39 C15 110.8(11) . .
C41 C39 C15 117.4(14) . .
C40D C39 C42 30.2(12) . .
C42D C39 C42 135.6(14) . .
C41 C39 C42 112.2(15) . .
C15 C39 C42 113.4(13) . .
C40D C39 C40 73.4(16) . .
C42D C39 C40 63.9(16) . .
C41 C39 C40 106.5(17) . .
C15 C39 C40 101.9(17) . .
C42 C39 C40 103.6(15) . .
C40D C39 C41D 105.1(15) . .
C42D C39 C41D 96.6(14) . .
C41 C39 C41D 51.3(12) . .
C15 C39 C41D 101.7(11) . .
C42 C39 C41D 77.4(13) . .
C40 C39 C41D 153.6(17) . .
C1S O1 H1A 109.5 . .

loop_
_geom_bond_atom_site_label_1
_geom_bond_atom_site_label_2
_geom_bond_distance
_geom_bond_site_symmetry_2
Co1 N2 2.010(4) .
Co1 N1 2.014(6) .
Co1 N13 2.044(5) .
Co1 N11 2.049(5) .
Co1 N12 2.050(5) .
Co1 N10 2.065(5) .
Fe1 C1 1.899(8) .
Fe1 C2 1.903(5) 7_565
Fe1 C3 1.915(8) .
Fe1 N4 2.015(5) .
Fe1 N8 2.039(5) .
Fe1 N6 2.044(5) .
P1 F2D 1.49(3) .
P1 F2D 1.49(3) 7_557
P1 F2 1.53(2) 7_557
P1 F2 1.53(2) .
P1 F3 1.583(12) .
P1 F3 1.583(12) 7_557
P1 F1D 1.600(16) .
P1 F1D 1.600(16) 7_557
P1 F1 1.610(10) .
P1 F1 1.610(10) 7_557
P1 F3D 1.71(3) 7_557
P1 F3D 1.71(3) .
N1 C1 1.185(8) .
N2 C2 1.166(7) .
N3 C3 1.175(8) .
N4 C4 1.360(9) .
N4 N5 1.391(7) .
N5 C6 1.371(9) .
N5 B1 1.539(11) .
N6 C7 1.360(8) .
N6 N7 1.393(8) .
N7 C9 1.362(7) .
N7 B1 1.534(10) .
N8 C10 1.339(8) .
N8 N9 1.395(6) .
N9 C12 1.338(9) .
N9 B1 1.542(10) .
N10 C13 1.333(8) .
N10 C17 1.361(8) .
N11 C22 1.349(7) .
N11 C18 1.360(7) .
N12 C23 1.339(8) .
N12 C27 1.370(7) .
N13 C28 1.359(7) .
N13 C32 1.365(9) .
P2 F6D 1.538(10) 2_556
P2 F6D 1.538(10) .
P2 F6 1.54(2) 2_556
P2 F6 1.54(2) .
P2 F5 1.549(5) 2_556
P2 F5 1.549(5) .
P2 F5D 1.606(12) 2_556
P2 F5D 1.606(12) .
P2 F4D 1.675(14) .
P2 F4D 1.675(14) 2_556
P2 F4 1.681(15) 2_556
P2 F4 1.681(15) .
F6 F6 1.46(6) 2_556
C2 Fe1 1.903(5) 7_565
C4 C5 1.415(10) .
C4 C33 1.486(10) .
C5 C6 1.380(12) .
C5 H5 0.9500 .
C6 C34 1.538(11) .
C7 C8 1.425(8) .
C7 C35 1.457(10) .
C8 C9 1.377(11) .
C8 H8 0.9500 .
C9 C36 1.507(10) .
C10 C11 1.402(8) .
C10 C37 1.519(7) .
C11 C12 1.380(9) .
C11 H11 0.9500 .
C12 C38 1.510(9) .
C13 C14 1.375(10) .
C13 H13 0.9500 .
C14 C15 1.413(12) .
C14 H14 0.9500 .
C15 C16 1.367(12) .
C15 C39 1.515(15) .
C16 C17 1.378(10) .
C16 H16 0.9500 .
C17 C18 1.478(9) .
C18 C19 1.379(9) .
C19 C20 1.375(9) .
C19 H19 0.9500 .
C20 C21 1.426(9) .
C20 C43 1.507(10) .
C21 C22 1.370(9) .
C21 H21 0.9500 .
C22 H22 0.9500 .
C23 C24 1.371(8) .
C23 H23 0.9500 .
C24 C25 1.405(8) .
C24 H24 0.9500 .
C25 C26 1.404(8) .
C25 C47 1.525(8) .
C26 C27 1.404(8) .
C26 H26 0.9500 .
C27 C28 1.475(8) .
C28 C29 1.404(8) .
C29 C30 1.393(9) .
C29 H29 0.9500 .
C30 C31 1.384(9) .
C30 C51 1.503(10) .
C31 C32 1.409(10) .
C31 H31 0.9500 .
C32 H32 0.9500 .
C33 H33A 0.9800 .
C33 H33B 0.9800 .
C33 H33C 0.9800 .
C34 H34A 0.9800 .
C34 H34B 0.9800 .
C34 H34C 0.9800 .
C35 H35A 0.9800 .
C35 H35B 0.9800 .
C35 H35C 0.9800 .
C36 H36A 0.9800 .
C36 H36B 0.9800 .
C36 H36C 0.9800 .
C37 H37A 0.9800 .
C37 H37B 0.9800 .
C37 H37C 0.9800 .
C38 H38A 0.9800 .
C38 H38B 0.9800 .
C38 H38C 0.9800 .
C43 C45D 1.516(18) .
C43 C45 1.468(11) .
C43 C46 1.533(13) .
C43 C44D 1.55(4) .
C43 C44 1.648(15) .
C43 C46D 1.664(17) .
C51 C53 1.505(12) .
C51 C54 1.552(12) .
C51 C52 1.588(10) .
B1 H1 1.0000 .
C48 C47 1.535(9) .
C48 H48A 0.9800 .
C48 H48B 0.9800 .
C48 H48C 0.9800 .
C49 C47 1.539(9) .
C49 H49A 0.9800 .
C49 H49B 0.9800 .
C49 H49C 0.9800 .
C50 C47 1.526(9) .
C50 H50A 0.9800 .
C50 H50B 0.9800 .
C50 H50C 0.9800 .
C52 H52A 0.9800 .
C52 H52B 0.9800 .
C52 H52C 0.9800 .
C53 H53A 0.9800 .
C53 H53B 0.9800 .
C53 H53C 0.9800 .
C54 H54A 0.9800 .
C54 H54B 0.9800 .
C54 H54C 0.9800 .
C1S O1 1.355(13) .
C1S H1S1 0.9800 .
C1S H1S2 0.9800 .
C1S H1S3 0.9800 .
C44 H44A 0.9800 .
C44 H44B 0.9800 .
C44 H44C 0.9800 .
C46 H46A 0.9800 .
C46 H46B 0.9800 .
C46 H46C 0.9800 .
C45 H45A 0.9800 .
C45 H45B 0.9800 .
C45 H45C 0.9800 .
C44D H44D 0.9800 .
C44D H44E 0.9800 .
C44D H44F 0.9800 .
C45D H45D 0.9800 .
C45D H45E 0.9800 .
C45D H45F 0.9800 .
C46D H46D 0.9800 .
C46D H46E 0.9800 .
C46D H46F 0.9800 .
C42 C39 1.568(16) .
C42 H42A 0.9800 .
C42 H42B 0.9800 .
C42 H42C 0.9800 .
C41 C39 1.523(17) .
C41 H41A 0.9800 .
C41 H41B 0.9800 .
C41 H41C 0.9800 .
C40 C39 1.575(17) .
C40 H40A 0.9800 .
C40 H40B 0.9800 .
C40 H40C 0.9800 .
C40D C39 1.481(16) .
C40D H40D 0.9800 .
C40D H40E 0.9800 .
C40D H40F 0.9800 .
C41D C39 1.84(2) .
C41D H41D 0.9800 .
C41D H41E 0.9800 .
C41D H41F 0.9800 .
C42D C39 1.485(16) .
C42D H42D 0.9800 .
C42D H42E 0.9800 .
C42D H42F 0.9800 .
O1 H1A 0.8400 .

loop_
_geom_torsion_atom_site_label_1
_geom_torsion_atom_site_label_2
_geom_torsion_atom_site_label_3
_geom_torsion_atom_site_label_4
_geom_torsion
_geom_torsion_site_symmetry_1
_geom_torsion_site_symmetry_4
N2 Co1 N1 C1 38(3) . .
N13 Co1 N1 C1 132(3) . .
N11 Co1 N1 C1 -51(3) . .
N12 Co1 N1 C1 -150(3) . .
N10 Co1 N1 C1 -71(4) . .
N1 Co1 N2 C2 -173.5(19) . .
N13 Co1 N2 C2 93.6(19) . .
N11 Co1 N2 C2 -80.6(19) . .
N12 Co1 N2 C2 53(2) . .
N10 Co1 N2 C2 -1.2(19) . .
C1 Fe1 N4 C4 -10(3) . .
C2 Fe1 N4 C4 48.0(6) 7_565 .
C3 Fe1 N4 C4 -39.2(6) . .
N8 Fe1 N4 C4 139.7(6) . .
N6 Fe1 N4 C4 -132.1(6) . .
C1 Fe1 N4 N5 166(2) . .
C2 Fe1 N4 N5 -136.1(5) 7_565 .
C3 Fe1 N4 N5 136.7(4) . .
N8 Fe1 N4 N5 -44.4(4) . .
N6 Fe1 N4 N5 43.8(4) . .
C4 N4 N5 C6 1.1(7) . .
Fe1 N4 N5 C6 -175.9(5) . .
C4 N4 N5 B1 -179.3(6) . .
Fe1 N4 N5 B1 3.7(7) . .
C1 Fe1 N6 C7 -37.3(7) . .
C2 Fe1 N6 C7 -51(19) 7_565 .
C3 Fe1 N6 C7 48.2(7) . .
N4 Fe1 N6 C7 138.5(6) . .
N8 Fe1 N6 C7 -131.1(6) . .
C1 Fe1 N6 N7 134.9(5) . .
C2 Fe1 N6 N7 121(19) 7_565 .
C3 Fe1 N6 N7 -139.6(5) . .
N4 Fe1 N6 N7 -49.3(5) . .
N8 Fe1 N6 N7 41.0(5) . .
C7 N6 N7 C9 -0.8(7) . .
Fe1 N6 N7 C9 -174.9(4) . .
C7 N6 N7 B1 -178.9(6) . .
Fe1 N6 N7 B1 7.0(8) . .
C1 Fe1 N8 C10 39.4(5) . .
C2 Fe1 N8 C10 -45.5(5) 7_565 .
C3 Fe1 N8 C10 -15(11) . .
N4 Fe1 N8 C10 -138.1(5) . .
N6 Fe1 N8 C10 133.8(5) . .
C1 Fe1 N8 N9 -143.9(4) . .
C2 Fe1 N8 N9 131.2(4) 7_565 .
C3 Fe1 N8 N9 161(10) . .
N4 Fe1 N8 N9 38.6(4) . .
N6 Fe1 N8 N9 -49.5(4) . .
C10 N8 N9 C12 0.4(6) . .
Fe1 N8 N9 C12 -177.2(4) . .
C10 N8 N9 B1 -174.6(5) . .
Fe1 N8 N9 B1 7.8(7) . .
N2 Co1 N10 C13 94.2(6) . .
N1 Co1 N10 C13 -155.5(11) . .
N13 Co1 N10 C13 1.1(6) . .
N11 Co1 N10 C13 -176.4(6) . .
N12 Co1 N10 C13 -76.8(6) . .
N2 Co1 N10 C17 -80.9(5) . .
N1 Co1 N10 C17 29.4(15) . .
N13 Co1 N10 C17 -174.0(5) . .
N11 Co1 N10 C17 8.6(5) . .
N12 Co1 N10 C17 108.2(5) . .
N2 Co1 N11 C22 -93.9(4) . .
N1 Co1 N11 C22 1.9(4) . .
N13 Co1 N11 C22 155.1(15) . .
N12 Co1 N11 C22 94.2(4) . .
N10 Co1 N11 C22 179.0(5) . .
N2 Co1 N11 C18 78.3(4) . .
N1 Co1 N11 C18 174.0(4) . .
N13 Co1 N11 C18 -32.7(18) . .
N12 Co1 N11 C18 -93.7(4) . .
N10 Co1 N11 C18 -8.9(4) . .
N2 Co1 N12 C23 -139.9(9) . .
N1 Co1 N12 C23 86.8(5) . .
N13 Co1 N12 C23 179.0(5) . .
N11 Co1 N12 C23 -6.5(5) . .
N10 Co1 N12 C23 -85.2(5) . .
N2 Co1 N12 C27 30.7(12) . .
N1 Co1 N12 C27 -102.6(4) . .
N13 Co1 N12 C27 -10.4(4) . .
N11 Co1 N12 C27 164.0(4) . .
N10 Co1 N12 C27 85.4(4) . .
N2 Co1 N13 C28 -163.7(4) . .
N1 Co1 N13 C28 100.4(4) . .
N11 Co1 N13 C28 -52.9(18) . .
N12 Co1 N13 C28 9.0(4) . .
N10 Co1 N13 C28 -76.4(4) . .
N2 Co1 N13 C32 14.0(5) . .
N1 Co1 N13 C32 -81.9(5) . .
N11 Co1 N13 C32 124.8(15) . .
N12 Co1 N13 C32 -173.2(5) . .
N10 Co1 N13 C32 101.3(5) . .
F6D P2 F6 F6 27.7(18) 2_556 2_556
F6D P2 F6 F6 -123(4) . 2_556
F5 P2 F6 F6 -59(4) 2_556 2_556
F5 P2 F6 F6 153(2) . 2_556
F5D P2 F6 F6 121(2) 2_556 2_556
F5D P2 F6 F6 -58(2) . 2_556
F4D P2 F6 F6 -170(2) . 2_556
F4D P2 F6 F6 56(8) 2_556 2_556
F4 P2 F6 F6 69(3) 2_556 2_556
F4 P2 F6 F6 -126(2) . 2_556
Co1 N1 C1 Fe1 1(7) . .
C2 Fe1 C1 N1 -34(4) 7_565 .
C3 Fe1 C1 N1 53(4) . .
N4 Fe1 C1 N1 24(6) . .
N8 Fe1 C1 N1 -125(4) . .
N6 Fe1 C1 N1 146(4) . .
Co1 N2 C2 Fe1 148(13) . 7_565
C1 Fe1 C3 N3 -54(9) . .
C2 Fe1 C3 N3 31(9) 7_565 .
N4 Fe1 C3 N3 124(9) . .
N8 Fe1 C3 N3 1(17) . .
N6 Fe1 C3 N3 -148(9) . .
N5 N4 C4 C5 -0.9(8) . .
Fe1 N4 C4 C5 175.3(5) . .
N5 N4 C4 C33 179.8(7) . .
Fe1 N4 C4 C33 -4.1(11) . .
N4 C4 C5 C6 0.4(9) . .
C33 C4 C5 C6 179.7(8) . .
N4 N5 C6 C5 -0.8(9) . .
B1 N5 C6 C5 179.6(7) . .
N4 N5 C6 C34 179.4(8) . .
B1 N5 C6 C34 -0.2(13) . .
C4 C5 C6 N5 0.3(10) . .
C4 C5 C6 C34 -179.9(9) . .
N7 N6 C7 C8 0.3(7) . .
Fe1 N6 C7 C8 172.9(5) . .
N7 N6 C7 C35 -177.2(6) . .
Fe1 N6 C7 C35 -4.6(11) . .
N6 C7 C8 C9 0.3(7) . .
C35 C7 C8 C9 177.6(7) . .
N6 N7 C9 C8 0.9(8) . .
B1 N7 C9 C8 178.7(7) . .
N6 N7 C9 C36 -179.1(6) . .
B1 N7 C9 C36 -1.3(12) . .
C7 C8 C9 N7 -0.7(8) . .
C7 C8 C9 C36 179.2(7) . .
N9 N8 C10 C11 -1.4(6) . .
Fe1 N8 C10 C11 175.7(4) . .
N9 N8 C10 C37 176.9(5) . .
Fe1 N8 C10 C37 -6.1(8) . .
N8 C10 C11 C12 1.8(6) . .
C37 C10 C11 C12 -176.4(5) . .
N8 N9 C12 C11 0.7(7) . .
B1 N9 C12 C11 174.7(6) . .
N8 N9 C12 C38 179.8(5) . .
B1 N9 C12 C38 -6.2(11) . .
C10 C11 C12 N9 -1.5(6) . .
C10 C11 C12 C38 179.5(6) . .
C17 N10 C13 C14 1.3(12) . .
Co1 N10 C13 C14 -173.6(7) . .
N10 C13 C14 C15 -1.8(17) . .
C13 C14 C15 C16 3.8(19) . .
C13 C14 C15 C39 178.4(12) . .
C14 C15 C16 C17 -5.6(19) . .
C39 C15 C16 C17 179.9(12) . .
C13 N10 C17 C16 -3.0(11) . .
Co1 N10 C17 C16 172.6(7) . .
C13 N10 C17 C18 177.4(6) . .
Co1 N10 C17 C18 -7.1(8) . .
C15 C16 C17 N10 5.4(16) . .
C15 C16 C17 C18 -175.0(10) . .
C22 N11 C18 C19 -0.4(9) . .
Co1 N11 C18 C19 -173.5(5) . .
C22 N11 C18 C17 -179.2(5) . .
Co1 N11 C18 C17 7.7(7) . .
N10 C17 C18 N11 -0.3(9) . .
C16 C17 C18 N11 -180.0(8) . .
N10 C17 C18 C19 -179.1(7) . .
C16 C17 C18 C19 1.3(12) . .
N11 C18 C19 C20 -2.1(11) . .
C17 C18 C19 C20 176.6(7) . .
C18 C19 C20 C21 3.7(10) . .
C18 C19 C20 C43 -176.3(7) . .
C19 C20 C21 C22 -2.9(9) . .
C43 C20 C21 C22 177.1(6) . .
C18 N11 C22 C21 1.1(8) . .
Co1 N11 C22 C21 173.2(4) . .
C20 C21 C22 N11 0.6(9) . .
C27 N12 C23 C24 -0.1(9) . .
Co1 N12 C23 C24 170.4(5) . .
N12 C23 C24 C25 -0.4(10) . .
C23 C24 C25 C26 0.4(8) . .
C23 C24 C25 C47 -175.0(5) . .
C24 C25 C26 C27 0.0(7) . .
C47 C25 C26 C27 175.5(5) . .
C23 N12 C27 C26 0.5(8) . .
Co1 N12 C27 C26 -171.0(4) . .
C23 N12 C27 C28 -178.2(5) . .
Co1 N12 C27 C28 10.3(6) . .
C25 C26 C27 N12 -0.5(8) . .
C25 C26 C27 C28 178.1(5) . .
C32 N13 C28 C29 -4.1(8) . .
Co1 N13 C28 C29 173.8(4) . .
C32 N13 C28 C27 175.8(5) . .
Co1 N13 C28 C27 -6.2(6) . .
N12 C27 C28 N13 -2.7(6) . .
C26 C27 C28 N13 178.6(5) . .
N12 C27 C28 C29 177.3(5) . .
C26 C27 C28 C29 -1.4(8) . .
N13 C28 C29 C30 2.1(8) . .
C27 C28 C29 C30 -177.8(5) . .
C28 C29 C30 C31 1.0(8) . .
C28 C29 C30 C51 -178.3(5) . .
C29 C30 C31 C32 -2.1(8) . .
C51 C30 C31 C32 177.3(6) . .
C28 N13 C32 C31 3.1(9) . .
Co1 N13 C32 C31 -174.6(4) . .
C30 C31 C32 N13 0.0(9) . .
C19 C20 C43 C45D 169.2(17) . .
C21 C20 C43 C45D -10.9(18) . .
C19 C20 C43 C45 118.2(9) . .
C21 C20 C43 C45 -61.9(11) . .
C19 C20 C43 C46 -13.4(11) . .
C21 C20 C43 C46 166.6(7) . .
C19 C20 C43 C44D -38(2) . .
C21 C20 C43 C44D 142(2) . .
C19 C20 C43 C44 -126.4(8) . .
C21 C20 C43 C44 53.5(8) . .
C19 C20 C43 C46D 71.7(13) . .
C21 C20 C43 C46D -108.3(13) . .
C31 C30 C51 C53 -179.2(6) . .
C29 C30 C51 C53 0.1(9) . .
C31 C30 C51 C54 59.3(9) . .
C29 C30 C51 C54 -121.4(8) . .
C31 C30 C51 C52 -56.7(8) . .
C29 C30 C51 C52 122.7(7) . .
C9 N7 B1 N9 118.4(7) . .
N6 N7 B1 N9 -64.0(8) . .
C9 N7 B1 N5 -123.8(7) . .
N6 N7 B1 N5 53.8(8) . .
C12 N9 B1 N7 -119.5(7) . .
N8 N9 B1 N7 54.2(7) . .
C12 N9 B1 N5 123.8(7) . .
N8 N9 B1 N5 -62.5(7) . .
C6 N5 B1 N7 118.8(8) . .
N4 N5 B1 N7 -60.7(7) . .
C6 N5 B1 N9 -124.1(8) . .
N4 N5 B1 N9 56.4(8) . .
C26 C25 C47 C50 158.0(6) . .
C24 C25 C47 C50 -26.9(8) . .
C26 C25 C47 C48 37.3(7) . .
C24 C25 C47 C48 -147.6(5) . .
C26 C25 C47 C49 -81.9(7) . .
C24 C25 C47 C49 93.3(6) . .
C16 C15 C39 C40D 167.4(18) . .
C14 C15 C39 C40D -7(2) . .
C16 C15 C39 C42D -49(2) . .
C14 C15 C39 C42D 137.0(18) . .
C16 C15 C39 C41 1(2) . .
C14 C15 C39 C41 -173.5(17) . .
C16 C15 C39 C42 134.2(16) . .
C14 C15 C39 C42 -40(2) . .
C16 C15 C39 C40 -115.1(18) . .
C14 C15 C39 C40 70.6(19) . .
C16 C15 C39 C41D 52.9(18) . .
C14 C15 C39 C41D -121.3(15) . .
